data_2226330
loop_
_publ_author_name
'Shahani, Tara'
'Fun, Hoong-Kun'
'Reddy, B. Palakshi'
'Vijayakumar, V.'
'Sarveswari, S.'

_publ_section_title
;
 Dimethyl
 4-(3,4-dimethoxyphenyl)-2,6-dimethyl-1,4-dihydropyridine-3,5-dicarboxylate
;
_journal_coeditor_code WN2383
_journal_issue 6
_journal_name_full 'Acta Crystallographica Section E'
_journal_page_first o1355
_journal_page_last o1356
_journal_paper_doi 10.1107/S160053681001679X
_journal_volume 66
_journal_year 2010
_chemical_formula_iupac 'C19 H23 N O6'
_chemical_formula_moiety 'C19 H23 N O6'
_chemical_formula_sum 'C19 H23 N O6'
_chemical_formula_weight 361.38
_chemical_name_systematic
;
Dimethyl
4-(3,4-dimethoxyphenyl)-2,6-dimethyl-1,4-dihydropyridine-3,5-dicarboxylate
;
_space_group_IT_number 2
_symmetry_cell_setting triclinic
_symmetry_space_group_name_Hall '-P 1'
_symmetry_space_group_name_H-M 'P -1'
_atom_sites_solution_hydrogens geom
_atom_sites_solution_primary direct
_atom_sites_solution_secondary difmap
_audit_creation_method SHELXL-97
_cell_angle_alpha 105.372(2)
_cell_angle_beta 90.255(2)
_cell_angle_gamma 91.611(2)
_cell_formula_units_Z 2
_cell_length_a 7.3883(6)
_cell_length_b 10.0775(8)
_cell_length_c 12.3833(10)
_cell_measurement_reflns_used 8704
_cell_measurement_temperature 100
_cell_measurement_theta_max 30.05
_cell_measurement_theta_min 2.33
_cell_volume 888.60(12)
_computing_cell_refinement 'SAINT (Bruker, 2009)'
_computing_data_collection 'APEX2 (Bruker, 2009)'
_computing_data_reduction 'SAINT (Bruker, 2009)'
_computing_molecular_graphics 'SHELXTL (Sheldrick, 2008)'
_computing_publication_material
;
SHELXTL (Sheldrick, 2008) and PLATON (Spek, 2009)
;
_computing_structure_refinement 'SHELXTL (Sheldrick, 2008)'
_computing_structure_solution 'SHELXTL (Sheldrick, 2008)'
_diffrn_ambient_temperature 100.00(10)
_diffrn_measured_fraction_theta_full 0.993
_diffrn_measured_fraction_theta_max 0.993
_diffrn_measurement_device_type
;
Bruker APEXII DUO CCD area-detector diffractometer
;
_diffrn_measurement_method '\f and \w scans'
_diffrn_radiation_monochromator graphite
_diffrn_radiation_source 'fine-focus sealed tube'
_diffrn_radiation_type MoK\a
_diffrn_radiation_wavelength 0.71073
_diffrn_reflns_av_R_equivalents 0.0233
_diffrn_reflns_av_sigmaI/netI 0.0227
_diffrn_reflns_limit_h_max 9
_diffrn_reflns_limit_h_min -10
_diffrn_reflns_limit_k_max 13
_diffrn_reflns_limit_k_min -13
_diffrn_reflns_limit_l_max 16
_diffrn_reflns_limit_l_min -16
_diffrn_reflns_number 15520
_diffrn_reflns_theta_full 29.00
_diffrn_reflns_theta_max 29.00
_diffrn_reflns_theta_min 1.71
_diffrn_standards_number 0
_exptl_absorpt_coefficient_mu 0.101
_exptl_absorpt_correction_T_max 0.9819
_exptl_absorpt_correction_T_min 0.9503
_exptl_absorpt_correction_type multi-scan
_exptl_absorpt_process_details '(<i>SADABS</i>; Bruker, 2009)'
_exptl_crystal_colour colourless
_exptl_crystal_density_diffrn 1.351
_exptl_crystal_density_method 'not measured'
_exptl_crystal_description block
_exptl_crystal_F_000 384
_exptl_crystal_size_max 0.51
_exptl_crystal_size_mid 0.41
_exptl_crystal_size_min 0.18
_refine_diff_density_max 0.388
_refine_diff_density_min -0.211
_refine_ls_extinction_method none
_refine_ls_goodness_of_fit_ref 1.050
_refine_ls_hydrogen_treatment refall
_refine_ls_matrix_type full
_refine_ls_number_parameters 327
_refine_ls_number_reflns 4693
_refine_ls_number_restraints 0
_refine_ls_restrained_S_all 1.050
_refine_ls_R_factor_all 0.0469
_refine_ls_R_factor_gt 0.0383
_refine_ls_shift/su_max_lt 0.001
_refine_ls_shift/su_mean 0.000
_refine_ls_structure_factor_coef Fsqd
_refine_ls_weighting_details 'calc w=1/[\s^2^(Fo^2^)+(0.0633P)^2^+0.3175P] where P=(Fo^2^+2Fc^2^)/3'
_refine_ls_weighting_scheme calc
_refine_ls_wR_factor_gt 0.1087
_refine_ls_wR_factor_ref 0.1171
_reflns_number_gt 3996
_reflns_number_total 4693
_reflns_threshold_expression I>2\s(I)
_cod_data_source_file wn2383.cif
_cod_data_source_block I
_cod_depositor_comments
;
The following automatic conversions were performed:
'_symmetry_cell_setting' value 'Triclinic' changed to 'triclinic'
according to '/home/saulius/struct/CIF-dictionaries/cif_core.dic'
dictionary named 'cif_core.dic' version 2.4.1 from 2010-06-29.

Automatic conversion script
Id: cif_fix_enum 1527 2010-12-29 10:47:43Z saulius 
;
_cod_database_code 2226330
_cod_database_fobs_code 2226330

loop_
_symmetry_equiv_pos_as_xyz
'x, y, z'
'-x, -y, -z'

loop_
_atom_site_type_symbol
_atom_site_label
_atom_site_fract_x
_atom_site_fract_y
_atom_site_fract_z
_atom_site_U_iso_or_equiv
_atom_site_adp_type
_atom_site_calc_flag
_atom_site_refinement_flags
_atom_site_occupancy
_atom_site_disorder_assembly
_atom_site_disorder_group
O O1 0.13177(12) 0.35766(10) 0.50655(8) 0.0253(2) Uani d . 1 . .
O O2 -0.09815(12) 0.19240(10) 0.56457(8) 0.0271(2) Uani d . 1 . .
O O3 0.21291(12) -0.12807(9) 0.77077(7) 0.02175(19) Uani d . 1 . .
O O4 0.49285(13) -0.19568(10) 0.71696(9) 0.0311(2) Uani d . 1 . .
O O5 0.05882(11) 0.30006(9) 1.00996(7) 0.01900(18) Uani d . 1 . .
O O6 0.26916(11) 0.44327(8) 1.11470(7) 0.01862(18) Uani d . 1 . .
N N1 0.67178(13) 0.18380(10) 0.94785(8) 0.0175(2) Uani d . 1 . .
C C1 0.39341(15) 0.27760(12) 0.73593(10) 0.0175(2) Uani d . 1 . .
C C2 0.35435(16) 0.33318(12) 0.64648(10) 0.0189(2) Uani d . 1 . .
C C3 0.18797(16) 0.30518(12) 0.59181(9) 0.0178(2) Uani d . 1 . .
C C4 0.06117(15) 0.21698(12) 0.62489(10) 0.0179(2) Uani d . 1 . .
C C5 0.10199(15) 0.16280(11) 0.71366(9) 0.0166(2) Uani d . 1 . .
C C6 0.26780(14) 0.19386(11) 0.77130(9) 0.0147(2) Uani d . 1 . .
C C7 0.30862(14) 0.13710(11) 0.87152(9) 0.0141(2) Uani d . 1 . .
C C8 0.45041(15) 0.02726(11) 0.84314(9) 0.0161(2) Uani d . 1 . .
C C9 0.62445(15) 0.05553(12) 0.87803(10) 0.0172(2) Uani d . 1 . .
C C10 0.54594(15) 0.27558(11) 1.00303(9) 0.0156(2) Uani d . 1 . .
C C11 0.36775(14) 0.25185(11) 0.97297(9) 0.0146(2) Uani d . 1 . .
C C12 0.26124(19) 0.43765(14) 0.46362(11) 0.0240(3) Uani d . 1 . .
C C13 -0.21854(18) 0.08780(16) 0.58366(12) 0.0281(3) Uani d . 1 . .
C C14 0.39486(16) -0.10892(12) 0.77100(10) 0.0188(2) Uani d . 1 . .
C C15 0.14106(19) -0.25176(13) 0.69309(11) 0.0254(3) Uani d . 1 . .
C C16 0.77848(16) -0.04195(13) 0.85144(11) 0.0223(2) Uani d . 1 . .
C C17 0.62731(15) 0.39180(13) 1.09351(10) 0.0195(2) Uani d . 1 . .
C C18 0.21850(15) 0.33172(11) 1.03232(9) 0.0147(2) Uani d . 1 . .
C C19 0.12427(16) 0.52520(12) 1.17271(10) 0.0201(2) Uani d . 1 . .
H H1A 0.509(2) 0.3021(17) 0.7758(14) 0.027(4) Uiso d . 1 . .
H H2A 0.446(2) 0.3860(16) 0.6208(14) 0.025(4) Uiso d . 1 . .
H H5A 0.015(2) 0.1061(15) 0.7381(13) 0.019(4) Uiso d . 1 . .
H H7A 0.195(2) 0.0945(15) 0.8880(13) 0.019(4) Uiso d . 1 . .
H H12A 0.193(3) 0.4694(18) 0.4082(16) 0.036(5) Uiso d . 1 . .
H H12B 0.306(2) 0.5163(17) 0.5209(14) 0.027(4) Uiso d . 1 . .
H H12C 0.357(2) 0.3847(17) 0.4310(14) 0.026(4) Uiso d . 1 . .
H H13A -0.160(2) 0.0001(18) 0.5738(14) 0.027(4) Uiso d . 1 . .
H H13B -0.272(2) 0.1130(16) 0.6595(14) 0.023(4) Uiso d . 1 . .
H H13C -0.316(3) 0.0809(19) 0.5306(16) 0.040(5) Uiso d . 1 . .
H H15A 0.196(2) -0.3330(18) 0.7040(15) 0.030(4) Uiso d . 1 . .
H H15B 0.009(3) -0.2556(18) 0.7063(15) 0.038(5) Uiso d . 1 . .
H H15C 0.163(3) -0.2468(18) 0.6172(16) 0.034(4) Uiso d . 1 . .
H H16A 0.887(3) -0.001(2) 0.8987(17) 0.044(5) Uiso d . 1 . .
H H16B 0.812(3) -0.0635(19) 0.7690(16) 0.038(5) Uiso d . 1 . .
H H16C 0.746(3) -0.128(2) 0.8611(17) 0.044(5) Uiso d . 1 . .
H H17A 0.594(2) 0.4817(16) 1.0829(13) 0.025(4) Uiso d . 1 . .
H H17B 0.576(2) 0.3880(17) 1.1657(15) 0.032(4) Uiso d . 1 . .
H H17C 0.760(3) 0.3858(18) 1.0926(15) 0.034(4) Uiso d . 1 . .
H H19A 0.058(2) 0.5670(17) 1.1248(15) 0.031(4) Uiso d . 1 . .
H H19B 0.046(3) 0.4709(18) 1.2075(15) 0.034(4) Uiso d . 1 . .
H H19C 0.187(2) 0.5943(18) 1.2325(15) 0.032(4) Uiso d . 1 . .
H H1N1 0.786(3) 0.2040(17) 0.9681(15) 0.031(4) Uiso d . 1 . .

loop_
_atom_site_aniso_label
_atom_site_aniso_U_11
_atom_site_aniso_U_22
_atom_site_aniso_U_33
_atom_site_aniso_U_12
_atom_site_aniso_U_13
_atom_site_aniso_U_23
O1 0.0210(4) 0.0347(5) 0.0258(4) -0.0061(4) -0.0070(3) 0.0186(4)
O2 0.0165(4) 0.0412(5) 0.0284(5) -0.0104(4) -0.0108(3) 0.0188(4)
O3 0.0172(4) 0.0185(4) 0.0264(4) -0.0006(3) -0.0042(3) 0.0006(3)
O4 0.0259(5) 0.0216(4) 0.0420(6) 0.0043(4) 0.0084(4) 0.0011(4)
O5 0.0101(4) 0.0214(4) 0.0246(4) -0.0004(3) -0.0016(3) 0.0046(3)
O6 0.0120(4) 0.0197(4) 0.0216(4) -0.0002(3) -0.0008(3) 0.0012(3)
N1 0.0081(4) 0.0219(5) 0.0234(5) -0.0006(3) -0.0009(3) 0.0078(4)
C1 0.0122(5) 0.0209(5) 0.0197(5) -0.0025(4) -0.0032(4) 0.0064(4)
C2 0.0162(5) 0.0207(5) 0.0208(5) -0.0040(4) -0.0011(4) 0.0077(4)
C3 0.0173(5) 0.0199(5) 0.0167(5) -0.0002(4) -0.0020(4) 0.0063(4)
C4 0.0123(5) 0.0223(5) 0.0190(5) -0.0021(4) -0.0038(4) 0.0058(4)
C5 0.0123(5) 0.0191(5) 0.0189(5) -0.0023(4) -0.0011(4) 0.0059(4)
C6 0.0121(5) 0.0155(5) 0.0162(5) 0.0010(4) -0.0010(4) 0.0037(4)
C7 0.0094(5) 0.0159(5) 0.0177(5) -0.0008(4) -0.0012(4) 0.0056(4)
C8 0.0131(5) 0.0166(5) 0.0199(5) 0.0010(4) 0.0014(4) 0.0070(4)
C9 0.0136(5) 0.0197(5) 0.0210(5) 0.0019(4) 0.0028(4) 0.0099(4)
C10 0.0118(5) 0.0192(5) 0.0178(5) -0.0008(4) 0.0001(4) 0.0084(4)
C11 0.0114(5) 0.0170(5) 0.0164(5) -0.0007(4) -0.0010(4) 0.0064(4)
C12 0.0246(6) 0.0260(6) 0.0240(6) -0.0037(5) -0.0018(5) 0.0119(5)
C13 0.0171(6) 0.0402(8) 0.0290(7) -0.0107(5) -0.0077(5) 0.0141(6)
C14 0.0189(5) 0.0177(5) 0.0216(5) 0.0018(4) 0.0008(4) 0.0083(4)
C15 0.0271(7) 0.0188(6) 0.0275(6) -0.0011(5) -0.0094(5) 0.0017(5)
C16 0.0141(5) 0.0243(6) 0.0320(6) 0.0050(4) 0.0037(4) 0.0132(5)
C17 0.0106(5) 0.0248(6) 0.0229(5) -0.0032(4) -0.0039(4) 0.0064(4)
C18 0.0126(5) 0.0163(5) 0.0165(5) -0.0008(4) -0.0010(4) 0.0070(4)
C19 0.0152(5) 0.0214(5) 0.0218(5) 0.0019(4) 0.0011(4) 0.0021(4)

loop_
_atom_type_symbol
_atom_type_description
_atom_type_scat_dispersion_real
_atom_type_scat_dispersion_imag
_atom_type_scat_source
C C 0.0033 0.0016 'International Tables Vol C Tables 4.2.6.8 and 6.1.1.4'
H H 0.0000 0.0000 'International Tables Vol C Tables 4.2.6.8 and 6.1.1.4'
N N 0.0061 0.0033 'International Tables Vol C Tables 4.2.6.8 and 6.1.1.4'
O O 0.0106 0.0060 'International Tables Vol C Tables 4.2.6.8 and 6.1.1.4'

loop_
_geom_angle_atom_site_label_1
_geom_angle_atom_site_label_2
_geom_angle_atom_site_label_3
_geom_angle_site_symmetry_1
_geom_angle_site_symmetry_3
_geom_angle
_geom_angle_publ_flag
C3 O1 C12 . . 117.10(10) ?
C4 O2 C13 . . 117.19(9) ?
C14 O3 C15 . . 115.84(10) ?
C18 O6 C19 . . 116.00(9) ?
C10 N1 C9 . . 123.01(10) ?
C10 N1 H1N1 . . 116.4(12) ?
C9 N1 H1N1 . . 119.8(11) ?
C6 C1 C2 . . 121.00(10) ?
C6 C1 H1A . . 120.0(10) ?
C2 C1 H1A . . 118.9(10) ?
C3 C2 C1 . . 120.15(10) ?
C3 C2 H2A . . 120.4(10) ?
C1 C2 H2A . . 119.3(10) ?
O1 C3 C2 . . 125.46(10) ?
O1 C3 C4 . . 115.17(10) ?
C2 C3 C4 . . 119.36(10) ?
O2 C4 C5 . . 124.82(10) ?
O2 C4 C3 . . 115.45(10) ?
C5 C4 C3 . . 119.73(10) ?
C4 C5 C6 . . 121.17(10) ?
C4 C5 H5A . . 119.9(9) ?
C6 C5 H5A . . 118.9(9) ?
C1 C6 C5 . . 118.54(10) ?
C1 C6 C7 . . 120.84(9) ?
C5 C6 C7 . . 120.61(9) ?
C11 C7 C8 . . 110.65(9) ?
C11 C7 C6 . . 111.02(8) ?
C8 C7 C6 . . 111.31(9) ?
C11 C7 H7A . . 109.2(9) ?
C8 C7 H7A . . 108.6(9) ?
C6 C7 H7A . . 105.9(9) ?
C9 C8 C14 . . 120.87(10) ?
C9 C8 C7 . . 121.20(10) ?
C14 C8 C7 . . 117.85(9) ?
C8 C9 N1 . . 119.50(10) ?
C8 C9 C16 . . 126.29(11) ?
N1 C9 C16 . . 114.19(10) ?
C11 C10 N1 . . 119.03(10) ?
C11 C10 C17 . . 127.59(10) ?
N1 C10 C17 . . 113.37(9) ?
C10 C11 C18 . . 124.66(10) ?
C10 C11 C7 . . 121.19(10) ?
C18 C11 C7 . . 114.15(9) ?
O1 C12 H12A . . 104.1(11) ?
O1 C12 H12B . . 111.7(10) ?
H12A C12 H12B . . 109.0(14) ?
O1 C12 H12C . . 111.0(10) ?
H12A C12 H12C . . 111.1(15) ?
H12B C12 H12C . . 109.8(15) ?
O2 C13 H13A . . 112.5(10) ?
O2 C13 H13B . . 112.9(9) ?
H13A C13 H13B . . 107.8(13) ?
O2 C13 H13C . . 105.0(11) ?
H13A C13 H13C . . 111.4(15) ?
H13B C13 H13C . . 107.3(15) ?
O4 C14 O3 . . 122.11(11) ?
O4 C14 C8 . . 126.90(11) ?
O3 C14 C8 . . 110.99(10) ?
O3 C15 H15A . . 111.8(11) ?
O3 C15 H15B . . 106.8(11) ?
H15A C15 H15B . . 109.8(15) ?
O3 C15 H15C . . 109.4(11) ?
H15A C15 H15C . . 109.0(15) ?
H15B C15 H15C . . 109.9(16) ?
C9 C16 H16A . . 109.7(11) ?
C9 C16 H16B . . 111.5(11) ?
H16A C16 H16B . . 109.3(16) ?
C9 C16 H16C . . 111.6(12) ?
H16A C16 H16C . . 111.3(16) ?
H16B C16 H16C . . 103.2(16) ?
C10 C17 H17A . . 111.1(10) ?
C10 C17 H17B . . 108.8(10) ?
H17A C17 H17B . . 105.9(14) ?
C10 C17 H17C . . 109.5(10) ?
H17A C17 H17C . . 109.0(14) ?
H17B C17 H17C . . 112.5(15) ?
O5 C18 O6 . . 121.78(10) ?
O5 C18 C11 . . 123.15(10) ?
O6 C18 C11 . . 115.07(9) ?
O6 C19 H19A . . 112.1(11) ?
O6 C19 H19B . . 110.5(11) ?
H19A C19 H19B . . 111.5(16) ?
O6 C19 H19C . . 103.4(11) ?
H19A C19 H19C . . 111.4(15) ?
H19B C19 H19C . . 107.6(15) ?

loop_
_geom_bond_atom_site_label_1
_geom_bond_atom_site_label_2
_geom_bond_site_symmetry_2
_geom_bond_distance
_geom_bond_publ_flag
O1 C3 . 1.3679(14) ?
O1 C12 . 1.4268(15) ?
O2 C4 . 1.3721(13) ?
O2 C13 . 1.4282(15) ?
O3 C14 . 1.3526(15) ?
O3 C15 . 1.4434(14) ?
O4 C14 . 1.2108(15) ?
O5 C18 . 1.2245(14) ?
O6 C18 . 1.3452(13) ?
O6 C19 . 1.4442(14) ?
N1 C10 . 1.3805(14) ?
N1 C9 . 1.3856(15) ?
N1 H1N1 . 0.879(19) ?
C1 C6 . 1.3860(15) ?
C1 C2 . 1.3997(16) ?
C1 H1A . 0.977(18) ?
C2 C3 . 1.3860(16) ?
C2 H2A . 0.956(17) ?
C3 C4 . 1.4090(16) ?
C4 C5 . 1.3862(15) ?
C5 C6 . 1.4002(15) ?
C5 H5A . 0.952(16) ?
C6 C7 . 1.5300(15) ?
C7 C11 . 1.5176(15) ?
C7 C8 . 1.5194(15) ?
C7 H7A . 0.980(16) ?
C8 C9 . 1.3530(16) ?
C8 C14 . 1.4713(16) ?
C9 C16 . 1.5044(16) ?
C10 C11 . 1.3637(15) ?
C10 C17 . 1.4991(16) ?
C11 C18 . 1.4654(15) ?
C12 H12A . 0.974(19) ?
C12 H12B . 0.962(17) ?
C12 H12C . 0.927(18) ?
C13 H13A . 0.972(17) ?
C13 H13B . 0.992(16) ?
C13 H13C . 0.96(2) ?
C15 H15A . 0.963(18) ?
C15 H15B . 0.99(2) ?
C15 H15C . 0.968(19) ?
C16 H16A . 1.01(2) ?
C16 H16B . 1.018(19) ?
C16 H16C . 0.93(2) ?
C17 H17A . 0.986(16) ?
C17 H17B . 0.983(18) ?
C17 H17C . 0.983(19) ?
C19 H19A . 0.955(18) ?
C19 H19B . 0.964(19) ?
C19 H19C . 0.977(19) ?

loop_
_geom_hbond_atom_site_label_D
_geom_hbond_atom_site_label_H
_geom_hbond_atom_site_label_A
_geom_hbond_site_symmetry_A
_geom_hbond_distance_DH
_geom_hbond_distance_HA
_geom_hbond_distance_DA
_geom_hbond_angle_DHA
_geom_hbond_publ_flag
N1 H1N1 O5 1_655 0.88(2) 2.21(2) 3.0750(13) 166.7(16) yes
C12 H12C O4 2_656 0.926(16) 2.550(17) 3.4120(17) 155.0(13) yes
C15 H15C O2 2_556 0.968(19) 2.501(19) 3.4136(17) 157.0(17) yes
C17 H17C O5 1_655 0.98(2) 2.52(2) 3.4318(14) 154.9(15) yes
C19 H19A O5 2_567 0.954(17) 2.562(18) 3.5023(15) 168.7(13) yes

loop_
_geom_torsion_atom_site_label_1
_geom_torsion_atom_site_label_2
_geom_torsion_atom_site_label_3
_geom_torsion_atom_site_label_4
_geom_torsion_site_symmetry_1
_geom_torsion_site_symmetry_2
_geom_torsion_site_symmetry_3
_geom_torsion_site_symmetry_4
_geom_torsion
_geom_torsion_publ_flag
C6 C1 C2 C3 . . . . 0.14(18) ?
C12 O1 C3 C2 . . . . 6.09(18) ?
C12 O1 C3 C4 . . . . -174.62(11) ?
C1 C2 C3 O1 . . . . 177.31(11) ?
C1 C2 C3 C4 . . . . -1.96(18) ?
C13 O2 C4 C5 . . . . -9.85(18) ?
C13 O2 C4 C3 . . . . 170.68(11) ?
O1 C3 C4 O2 . . . . 2.12(16) ?
C2 C3 C4 O2 . . . . -178.53(11) ?
O1 C3 C4 C5 . . . . -177.37(10) ?
C2 C3 C4 C5 . . . . 1.97(17) ?
O2 C4 C5 C6 . . . . -179.60(11) ?
C3 C4 C5 C6 . . . . -0.16(18) ?
C2 C1 C6 C5 . . . . 1.66(17) ?
C2 C1 C6 C7 . . . . -178.00(10) ?
C4 C5 C6 C1 . . . . -1.65(17) ?
C4 C5 C6 C7 . . . . 178.01(10) ?
C1 C6 C7 C11 . . . . 52.50(13) ?
C5 C6 C7 C11 . . . . -127.15(11) ?
C1 C6 C7 C8 . . . . -71.23(13) ?
C5 C6 C7 C8 . . . . 109.12(11) ?
C11 C7 C8 C9 . . . . -21.56(14) ?
C6 C7 C8 C9 . . . . 102.39(12) ?
C11 C7 C8 C14 . . . . 161.86(9) ?
C6 C7 C8 C14 . . . . -74.20(12) ?
C14 C8 C9 N1 . . . . -178.65(10) ?
C7 C8 C9 N1 . . . . 4.87(16) ?
C14 C8 C9 C16 . . . . -0.70(18) ?
C7 C8 C9 C16 . . . . -177.18(10) ?
C10 N1 C9 C8 . . . . 13.87(16) ?
C10 N1 C9 C16 . . . . -164.32(10) ?
C9 N1 C10 C11 . . . . -12.47(16) ?
C9 N1 C10 C17 . . . . 166.41(10) ?
N1 C10 C11 C18 . . . . 172.89(10) ?
C17 C10 C11 C18 . . . . -5.82(18) ?
N1 C10 C11 C7 . . . . -7.50(16) ?
C17 C10 C11 C7 . . . . 173.78(10) ?
C8 C7 C11 C10 . . . . 22.90(14) ?
C6 C7 C11 C10 . . . . -101.21(12) ?
C8 C7 C11 C18 . . . . -157.45(9) ?
C6 C7 C11 C18 . . . . 78.44(11) ?
C15 O3 C14 O4 . . . . -6.40(17) ?
C15 O3 C14 C8 . . . . 173.30(10) ?
C9 C8 C14 O4 . . . . -16.87(19) ?
C7 C8 C14 O4 . . . . 159.72(12) ?
C9 C8 C14 O3 . . . . 163.45(10) ?
C7 C8 C14 O3 . . . . -19.96(14) ?
C19 O6 C18 O5 . . . . -1.71(15) ?
C19 O6 C18 C11 . . . . 178.71(9) ?
C10 C11 C18 O5 . . . . -172.80(11) ?
C7 C11 C18 O5 . . . . 7.57(15) ?
C10 C11 C18 O6 . . . . 6.78(16) ?
C7 C11 C18 O6 . . . . -172.85(9) ?

loop_
_cod_related_entry_id
_cod_related_entry_database
_cod_related_entry_code
1 ChemSpider 851531
